data_7219917
loop_
_publ_author_name
'Lodinsk\'y, Jakub'
'Vinkl\'arek, Jarom\'ir'
'Dost\'al, Libor'
'R\%u\<zi\<ckov\'a, Zde\<nka'
'Honz\'i\<cek, Jan'

_publ_section_title
;
 Stabilization of \h3-indenyl compounds by sterically demanding
 N,N-chelating ligands in the molybdenum coordination sphere
;
_journal_issue 34
_journal_name_full 'RSC Adv.'
_journal_page_first 27140
_journal_paper_doi 10.1039/C5RA01450F
_journal_volume 5
_journal_year 2015
_chemical_formula_moiety '2(C27 H23 Mo N2 O2), C14 H13 N2, 3(B F4), C H2 Cl2'
_chemical_formula_sum 'C69 H61 B3 Cl2 F12 Mo2 N6 O4'
_chemical_formula_weight 1561.44
_chemical_name_systematic
;
 ?
;
_space_group_crystal_system monoclinic
_space_group_IT_number 15
_space_group_name_Hall '-C 2yc'
_space_group_name_H-M_alt 'C 1 2/c 1'
_symmetry_space_group_name_Hall '-C 2yc'
_symmetry_space_group_name_H-M 'C 1 2/c 1'
_atom_sites_solution_hydrogens difmap
_audit_creation_method SHELXL-97
_audit_update_record
;
2015-01-21 deposited with the CCDC.
2015-03-11 downloaded from the CCDC.
;
_cell_angle_alpha 90
_cell_angle_beta 115.422(3)
_cell_angle_gamma 90
_cell_formula_units_Z 4
_cell_length_a 18.7282(4)
_cell_length_b 19.5668(7)
_cell_length_c 20.1671(4)
_cell_measurement_reflns_used 31037
_cell_measurement_temperature 150(1)
_cell_measurement_theta_max 27.5
_cell_measurement_theta_min 1
_cell_volume 6674.7(3)
_computing_cell_refinement 'COLLECT and DENZO'
_computing_data_collection 'COLLECT (Hooft, 1998) and DENZO (Otwinowski & Minor, 1997)'
_computing_data_reduction 'COLLECT and DENZO'
_computing_molecular_graphics 'PLATON (Spek, 2003)'
_computing_publication_material 'SHELXL-97 (Sheldrick, 2008)'
_computing_structure_refinement 'SHELXL-2013 (Sheldrick, 2013)'
_computing_structure_solution 'SIR92 (Altomare et al., 1994)'
_diffrn_ambient_temperature 150(1)
_diffrn_detector_area_resol_mean 9.091
_diffrn_measured_fraction_theta_full 0.995
_diffrn_measured_fraction_theta_max 0.994
_diffrn_measurement_device_type 'Bruker Nonius KappaCCD area detector'
_diffrn_measurement_method '\f and \w scans to fill the Ewald sphere'
_diffrn_radiation_monochromator graphite
_diffrn_radiation_source 'fine-focus sealed tube'
_diffrn_radiation_type MoK\a
_diffrn_radiation_wavelength 0.71073
_diffrn_reflns_av_R_equivalents 0.0701
_diffrn_reflns_av_unetI/netI 0.0610
_diffrn_reflns_Laue_measured_fraction_full 0.995
_diffrn_reflns_Laue_measured_fraction_max 0.994
_diffrn_reflns_limit_h_max 24
_diffrn_reflns_limit_h_min -24
_diffrn_reflns_limit_k_max 25
_diffrn_reflns_limit_k_min -24
_diffrn_reflns_limit_l_max 26
_diffrn_reflns_limit_l_min -26
_diffrn_reflns_number 30975
_diffrn_reflns_point_group_measured_fraction_full 0.995
_diffrn_reflns_point_group_measured_fraction_max 0.994
_diffrn_reflns_theta_full 25.242
_diffrn_reflns_theta_max 27.500
_diffrn_reflns_theta_min 3.012
_diffrn_standards_number 0
_exptl_absorpt_coefficient_mu 0.544
_exptl_absorpt_correction_T_max 0.959
_exptl_absorpt_correction_T_min 0.919
_exptl_absorpt_correction_type integration
_exptl_absorpt_process_details
;
Gaussian integration (Coppens, 1970)
;
_exptl_crystal_colour 'dark red'
_exptl_crystal_density_diffrn 1.554
_exptl_crystal_description block
_exptl_crystal_F_000 3160
_exptl_crystal_size_max 0.26
_exptl_crystal_size_mid 0.19
_exptl_crystal_size_min 0.14
_refine_diff_density_max 2.002
_refine_diff_density_min -0.789
_refine_diff_density_rms 0.106
_refine_ls_extinction_method none
_refine_ls_goodness_of_fit_ref 1.103
_refine_ls_hydrogen_treatment constr
_refine_ls_matrix_type full
_refine_ls_number_parameters 443
_refine_ls_number_reflns 7625
_refine_ls_number_restraints 12
_refine_ls_restrained_S_all 1.145
_refine_ls_R_factor_all 0.0966
_refine_ls_R_factor_gt 0.0590
_refine_ls_shift/su_max 0.002
_refine_ls_shift/su_mean 0.000
_refine_ls_structure_factor_coef Fsqd
_refine_ls_weighting_details 'w=1/[\s^2^(Fo^2^)+(0.0352P)^2^+46.0025P] where P=(Fo^2^+2Fc^2^)/3'
_refine_ls_weighting_scheme calc
_refine_ls_wR_factor_gt 0.1169
_refine_ls_wR_factor_ref 0.1361
_reflns_Friedel_coverage 0.000
_reflns_number_gt 5462
_reflns_number_total 7625
_reflns_threshold_expression 'I > 2\s(I)'
_cod_data_source_file c5ra01450f1.cif
_cod_data_source_block shelxl
_cod_database_code 7219917
_shelx_space_group_comment
;
The symmetry employed for this shelxl refinement is uniquely defined
by the following loop, which should always be used as a source of
symmetry information in preference to the above space-group names.
They are only intended as comments.
;

loop_
_space_group_symop_operation_xyz
'x, y, z'
'-x, y, -z+1/2'
'x+1/2, y+1/2, z'
'-x+1/2, y+1/2, -z+1/2'
'-x, -y, -z'
'x, -y, z-1/2'
'-x+1/2, -y+1/2, -z'
'x+1/2, -y+1/2, z-1/2'

loop_
_atom_site_label
_atom_site_type_symbol
_atom_site_fract_x
_atom_site_fract_y
_atom_site_fract_z
_atom_site_U_iso_or_equiv
_atom_site_adp_type
_atom_site_occupancy
_atom_site_site_symmetry_order
_atom_site_calc_flag
_atom_site_refinement_flags_posn
_atom_site_refinement_flags_adp
_atom_site_refinement_flags_occupancy
Mo1 Mo 0.20216(2) 0.04776(2) 0.67773(2) 0.02223(11) Uani 1 1 d . . .
Cl1 Cl 0.42232(9) 0.32393(8) 0.18838(9) 0.0564(4) Uani 1 1 d . . .
N3 N 0.28529(19) 0.08886(18) 0.63339(19) 0.0226(7) Uani 1 1 d . . .
F1 F 0.4173(3) 0.1924(3) 0.3381(2) 0.1161(18) Uani 1 1 d . U .
N2 N 0.27350(19) -0.04232(19) 0.67203(18) 0.0245(7) Uani 1 1 d . . .
C1 C 0.1026(2) 0.0613(2) 0.5506(2) 0.0253(9) Uani 1 1 d . . .
N1 N 0.4695(2) 0.14484(19) 0.7997(2) 0.0306(8) Uani 1 1 d . . .
H1 H 0.4794 0.1819 0.7823 0.037 Uiso 0.5 1 d R U P
C33 C 0.4833(3) 0.0837(2) 0.7756(2) 0.0310(10) Uani 1 1 d . . .
C15 C 0.3358(3) -0.0840(2) 0.5946(2) 0.0300(10) Uani 1 1 d . . .
C22 C 0.3122(2) 0.0380(2) 0.6034(2) 0.0230(9) Uani 1 1 d . . .
C18 C 0.3476(2) 0.0507(3) 0.5554(2) 0.0290(9) Uani 1 1 d . . .
C21 C 0.2985(2) 0.1536(2) 0.6196(3) 0.0288(10) Uani 1 1 d . . .
C23 C 0.3063(2) -0.0312(2) 0.6234(2) 0.0244(9) Uani 1 1 d . . .
C9 C 0.1044(3) -0.0638(2) 0.5317(3) 0.0315(10) Uani 1 1 d . . .
F2 F 0.4142(2) 0.22635(17) 0.4430(2) 0.0659(10) Uani 1 1 d . . .
F3 F 0.5285(2) 0.21186(18) 0.4353(2) 0.0644(10) Uani 1 1 d . . .
C12 C 0.2748(3) -0.1071(2) 0.6960(2) 0.0310(10) Uani 1 1 d . . .
C6 C 0.1196(3) 0.0749(2) 0.4895(2) 0.0297(10) Uani 1 1 d . . .
C14 C 0.3351(3) -0.1508(3) 0.6207(3) 0.0405(12) Uani 1 1 d . . .
H14 H 0.3536 -0.1873 0.6029 0.049 Uiso 1 1 d R U .
O2 O 0.2444(2) 0.1684(2) 0.7877(2) 0.0545(11) Uani 1 1 d . . .
C20 C 0.3359(3) 0.1691(3) 0.5742(3) 0.0364(11) Uani 1 1 d . . .
H20 H 0.3437 0.2144 0.5652 0.044 Uiso 1 1 d R U .
C19 C 0.3588(3) 0.1190(3) 0.5414(3) 0.0341(11) Uani 1 1 d . . .
H19 H 0.3824 0.1297 0.5104 0.041 Uiso 1 1 d R U .
F4 F 0.4540(3) 0.12160(19) 0.4338(3) 0.0794(12) Uani 1 1 d . U .
C8 C 0.1210(3) -0.0487(3) 0.4735(3) 0.0394(12) Uani 1 1 d . . .
H8 H 0.1277 -0.0845 0.4463 0.047 Uiso 1 1 d R U .
C10 C 0.1245(3) 0.1465(3) 0.4651(3) 0.0411(12) Uani 1 1 d . . .
H10A H 0.1608 0.1483 0.4430 0.049 Uiso 1 1 d R U .
H10B H 0.1427 0.1762 0.5070 0.049 Uiso 1 1 d R U .
H10C H 0.0732 0.1611 0.4300 0.049 Uiso 1 1 d R U .
C3 C 0.0806(3) -0.0041(3) 0.6358(3) 0.0321(10) Uani 1 1 d . . .
H3 H 0.0770 -0.0409 0.6633 0.038 Uiso 1 1 d R U .
C2 C 0.0952(2) -0.0071(2) 0.5716(2) 0.0235(9) Uani 1 1 d . . .
C4 C 0.0734(2) 0.0662(3) 0.6503(3) 0.0320(11) Uani 1 1 d . . .
H4 H 0.0586 0.0834 0.6856 0.038 Uiso 1 1 d R U .
C28 C 0.4408(3) 0.1484(3) 0.8488(2) 0.0339(11) Uani 1 1 d . . .
C26 C 0.2206(3) 0.0185(3) 0.7767(3) 0.0404(12) Uani 1 1 d . . .
C5 C 0.0920(2) 0.1061(2) 0.6017(2) 0.0292(10) Uani 1 1 d . . .
H5 H 0.0968 0.1534 0.6024 0.035 Uiso 1 1 d R U .
C27 C 0.2306(3) 0.1256(3) 0.7442(3) 0.0372(11) Uani 1 1 d . . .
C16 C 0.3676(3) -0.0691(3) 0.5438(3) 0.0372(11) Uani 1 1 d . . .
H16 H 0.3844 -0.1046 0.5233 0.045 Uiso 1 1 d R U .
C31 C 0.4665(3) 0.0213(2) 0.8010(3) 0.0335(11) Uani 1 1 d . . .
C32 C 0.4837(3) -0.0407(2) 0.7744(3) 0.0372(11) Uani 1 1 d . . .
H32 H 0.4724 -0.0821 0.7904 0.045 Uiso 1 1 d R U .
C13 C 0.3063(3) -0.1612(3) 0.6711(3) 0.0379(12) Uani 1 1 d . . .
H13 H 0.3077 -0.2049 0.6898 0.046 Uiso 1 1 d R U .
C7 C 0.1287(3) 0.0188(3) 0.4533(3) 0.0376(12) Uani 1 1 d . . .
H7 H 0.1406 0.0257 0.4135 0.045 Uiso 1 1 d R U .
C17 C 0.3732(3) -0.0045(3) 0.5251(3) 0.0363(11) Uani 1 1 d . . .
H17 H 0.3942 0.0045 0.4918 0.044 Uiso 1 1 d R U .
O1 O 0.2287(3) 0.0085(2) 0.8358(2) 0.0645(13) Uani 1 1 d . . .
C25 C 0.2731(3) 0.2132(2) 0.6518(3) 0.0397(12) Uani 1 1 d . . .
H25A H 0.2186 0.2072 0.6420 0.048 Uiso 1 1 d R U .
H25B H 0.2790 0.2552 0.6300 0.048 Uiso 1 1 d R U .
H25C H 0.3048 0.2148 0.7038 0.048 Uiso 1 1 d R U .
C35 C 0.5000 0.2732(4) 0.2500 0.050(2) Uani 1 2 d S T P
H35 H 0.5198 0.2440 0.2227 0.060 Uiso 1 1 d R U .
B1 B 0.4525(4) 0.1883(3) 0.4115(3) 0.0388(13) Uani 1 1 d . . .
C34 C 0.4299(3) 0.2168(3) 0.8750(3) 0.0444(13) Uani 1 1 d . . .
H34A H 0.4241 0.2506 0.8385 0.053 Uiso 1 1 d R U .
H34B H 0.3834 0.2163 0.8837 0.053 Uiso 1 1 d R U .
H34C H 0.4751 0.2277 0.9198 0.053 Uiso 1 1 d R U .
C11 C 0.0929(3) -0.1353(2) 0.5517(3) 0.0461(14) Uani 1 1 d . . .
H11A H 0.0967 -0.1666 0.5167 0.055 Uiso 1 1 d R U .
H11B H 0.0415 -0.1390 0.5510 0.055 Uiso 1 1 d R U .
H11C H 0.1325 -0.1462 0.5999 0.055 Uiso 1 1 d R U .
C30 C 0.4336(3) 0.0254(3) 0.8518(3) 0.0405(12) Uani 1 1 d . . .
H30 H 0.4197 -0.0140 0.8692 0.049 Uiso 1 1 d R U .
C24 C 0.2428(3) -0.1239(3) 0.7503(3) 0.0438(13) Uani 1 1 d . . .
H24A H 0.2727 -0.1005 0.7958 0.053 Uiso 1 1 d R U .
H24B H 0.2462 -0.1723 0.7588 0.053 Uiso 1 1 d R U .
H24C H 0.1885 -0.1098 0.7310 0.053 Uiso 1 1 d R U .
C29 C 0.4217(3) 0.0881(3) 0.8752(3) 0.0416(12) Uani 1 1 d . . .
H29 H 0.4012 0.0909 0.9098 0.050 Uiso 1 1 d R U .
F5 F 0.9716(2) 0.1354(2) 0.2890(2) 0.0792(12) Uani 1 1 d . . .
F6 F 1.0571(3) 0.2164(2) 0.2983(2) 0.0913(15) Uani 1 1 d . . .
B2 B 1.0000 0.1730(4) 0.2500 0.0356(18) Uani 1 2 d S T P

loop_
_atom_site_aniso_label
_atom_site_aniso_U_11
_atom_site_aniso_U_22
_atom_site_aniso_U_33
_atom_site_aniso_U_23
_atom_site_aniso_U_13
_atom_site_aniso_U_12
Mo1 0.02000(17) 0.02507(19) 0.02355(18) -0.00086(16) 0.01119(13) -0.00052(16)
Cl1 0.0575(9) 0.0475(9) 0.0637(10) -0.0056(7) 0.0256(8) -0.0071(7)
N3 0.0179(16) 0.0209(18) 0.0276(19) -0.0004(14) 0.0084(14) -0.0020(14)
F1 0.119(3) 0.162(4) 0.066(3) 0.004(3) 0.039(2) -0.053(3)
N2 0.0216(16) 0.0257(19) 0.0258(18) 0.0063(15) 0.0096(14) 0.0013(15)
C1 0.0164(18) 0.025(2) 0.030(2) 0.0032(17) 0.0055(17) -0.0007(16)
N1 0.036(2) 0.023(2) 0.027(2) -0.0018(15) 0.0089(17) -0.0030(16)
C33 0.032(2) 0.022(2) 0.029(2) 0.0020(18) 0.0036(19) 0.0033(19)
C15 0.030(2) 0.027(2) 0.031(2) 0.0018(19) 0.012(2) 0.0094(19)
C22 0.0168(18) 0.028(2) 0.022(2) 0.0028(17) 0.0068(16) 0.0014(17)
C18 0.024(2) 0.035(2) 0.028(2) 0.003(2) 0.0120(18) 0.002(2)
C21 0.021(2) 0.026(2) 0.036(2) -0.0029(19) 0.0093(19) -0.0029(18)
C23 0.021(2) 0.026(2) 0.025(2) 0.0027(17) 0.0086(17) 0.0010(16)
C9 0.025(2) 0.021(2) 0.040(3) -0.0054(19) 0.006(2) -0.0002(17)
F2 0.075(2) 0.0362(19) 0.116(3) 0.0097(19) 0.069(2) 0.0158(17)
F3 0.0466(19) 0.055(2) 0.100(3) -0.001(2) 0.040(2) -0.0018(16)
C12 0.028(2) 0.029(2) 0.033(2) 0.0110(19) 0.011(2) 0.0070(19)
C6 0.023(2) 0.034(2) 0.027(2) 0.0042(19) 0.0071(19) -0.0037(19)
C14 0.044(3) 0.031(3) 0.048(3) 0.005(2) 0.021(2) 0.012(2)
O2 0.059(2) 0.057(3) 0.052(2) -0.028(2) 0.028(2) -0.013(2)
C20 0.033(2) 0.027(3) 0.049(3) 0.009(2) 0.018(2) -0.006(2)
C19 0.030(2) 0.043(3) 0.035(3) 0.009(2) 0.020(2) -0.004(2)
F4 0.106(3) 0.0406(19) 0.131(3) 0.000(2) 0.088(2) 0.0013(19)
C8 0.033(2) 0.042(3) 0.037(3) -0.017(2) 0.008(2) 0.001(2)
C10 0.036(3) 0.045(3) 0.036(3) 0.013(2) 0.010(2) -0.008(2)
C3 0.022(2) 0.035(3) 0.041(3) 0.005(2) 0.015(2) -0.0033(19)
C2 0.0149(18) 0.023(2) 0.029(2) 0.0019(17) 0.0060(17) -0.0007(16)
C4 0.020(2) 0.045(3) 0.033(2) -0.008(2) 0.0129(19) -0.0003(19)
C28 0.035(2) 0.033(3) 0.026(2) -0.0026(19) 0.006(2) -0.002(2)
C26 0.042(3) 0.050(3) 0.036(3) -0.001(2) 0.023(2) -0.004(2)
C5 0.023(2) 0.026(2) 0.036(2) -0.0025(19) 0.0092(19) 0.0008(18)
C27 0.031(2) 0.048(3) 0.034(3) -0.009(2) 0.015(2) -0.005(2)
C16 0.042(3) 0.036(3) 0.043(3) -0.005(2) 0.027(2) 0.008(2)
C31 0.030(2) 0.028(2) 0.032(2) 0.0011(19) 0.003(2) -0.0022(19)
C32 0.032(2) 0.022(2) 0.047(3) 0.005(2) 0.008(2) -0.002(2)
C13 0.039(3) 0.025(3) 0.048(3) 0.014(2) 0.017(2) 0.008(2)
C7 0.032(2) 0.057(3) 0.023(2) -0.005(2) 0.010(2) -0.004(2)
C17 0.038(3) 0.046(3) 0.033(3) 0.002(2) 0.023(2) 0.005(2)
O1 0.088(3) 0.083(3) 0.030(2) 0.002(2) 0.032(2) -0.010(3)
C25 0.040(3) 0.025(3) 0.058(3) -0.006(2) 0.024(3) -0.002(2)
C35 0.074(6) 0.026(4) 0.065(5) 0.000 0.044(5) 0.000
B1 0.049(3) 0.034(3) 0.046(3) 0.001(3) 0.033(3) -0.003(3)
C34 0.053(3) 0.041(3) 0.041(3) -0.010(2) 0.022(3) 0.001(3)
C11 0.042(3) 0.022(3) 0.058(3) -0.003(2) 0.006(3) 0.000(2)
C30 0.042(3) 0.034(3) 0.039(3) 0.007(2) 0.011(2) -0.004(2)
C24 0.051(3) 0.038(3) 0.046(3) 0.019(2) 0.025(3) 0.003(2)
C29 0.046(3) 0.045(3) 0.034(3) 0.002(2) 0.017(2) -0.002(2)
F5 0.085(3) 0.092(3) 0.073(3) -0.008(2) 0.046(2) -0.042(2)
F6 0.096(3) 0.075(3) 0.062(2) 0.010(2) -0.005(2) -0.046(2)
B2 0.040(4) 0.026(4) 0.034(4) 0.000 0.009(4) 0.000

loop_
_atom_type_symbol
_atom_type_description
_atom_type_scat_dispersion_real
_atom_type_scat_dispersion_imag
_atom_type_scat_source
C C 0.0033 0.0016 'International Tables Vol C Tables 4.2.6.8 and 6.1.1.4'
H H 0.0000 0.0000 'International Tables Vol C Tables 4.2.6.8 and 6.1.1.4'
B B 0.0013 0.0007 'International Tables Vol C Tables 4.2.6.8 and 6.1.1.4'
Cl Cl 0.1484 0.1585 'International Tables Vol C Tables 4.2.6.8 and 6.1.1.4'
F F 0.0171 0.0103 'International Tables Vol C Tables 4.2.6.8 and 6.1.1.4'
Mo Mo -1.6832 0.6857 'International Tables Vol C Tables 4.2.6.8 and 6.1.1.4'
N N 0.0061 0.0033 'International Tables Vol C Tables 4.2.6.8 and 6.1.1.4'
O O 0.0106 0.0060 'International Tables Vol C Tables 4.2.6.8 and 6.1.1.4'

loop_
_exptl_crystal_face_index_h
_exptl_crystal_face_index_k
_exptl_crystal_face_index_l
_exptl_crystal_face_perp_dist
0 0 -1 0.049
0 0 1 0.113
0 -1 0 0.094
0 1 1 0.064
-1 0 1 0.072
1 0 -1 0.046
1 0 0 0.108
0 1 0 0.044
-1 -1 1 0.088
1 1 -1 0.033

loop_
_geom_angle_atom_site_label_1
_geom_angle_atom_site_label_2
_geom_angle_atom_site_label_3
_geom_angle
_geom_angle_site_symmetry_1
_geom_angle_site_symmetry_3
C27 Mo1 C26 69.5(2) . .
C27 Mo1 N2 131.05(17) . .
C26 Mo1 N2 88.52(18) . .
C27 Mo1 N3 87.83(17) . .
C26 Mo1 N3 131.24(18) . .
N2 Mo1 N3 74.44(12) . .
C27 Mo1 C4 89.51(18) . .
C26 Mo1 C4 90.0(2) . .
N2 Mo1 C4 135.18(15) . .
N3 Mo1 C4 133.88(15) . .
C27 Mo1 C5 88.42(19) . .
C26 Mo1 C5 123.0(2) . .
N2 Mo1 C5 138.25(14) . .
N3 Mo1 C5 97.75(14) . .
C4 Mo1 C5 36.13(17) . .
C27 Mo1 C3 122.33(19) . .
C26 Mo1 C3 87.7(2) . .
N2 Mo1 C3 98.74(15) . .
N3 Mo1 C3 139.19(15) . .
C4 Mo1 C3 36.45(17) . .
C5 Mo1 C3 60.36(17) . .
C27 Mo1 C1 119.73(18) . .
C26 Mo1 C1 145.03(18) . .
N2 Mo1 C1 103.50(13) . .
N3 Mo1 C1 83.73(13) . .
C4 Mo1 C1 58.31(15) . .
C5 Mo1 C1 34.97(15) . .
C3 Mo1 C1 58.29(15) . .
C27 Mo1 C2 145.07(18) . .
C26 Mo1 C2 118.72(19) . .
N2 Mo1 C2 83.88(13) . .
N3 Mo1 C2 104.70(13) . .
C4 Mo1 C2 58.17(15) . .
C5 Mo1 C2 57.99(15) . .
C3 Mo1 C2 34.86(15) . .
C1 Mo1 C2 33.79(14) . .
C21 N3 C22 117.3(4) . .
C21 N3 Mo1 129.8(3) . .
C22 N3 Mo1 111.4(3) . .
C12 N2 C23 117.1(4) . .
C12 N2 Mo1 129.6(3) . .
C23 N2 Mo1 111.7(3) . .
C6 C1 C2 121.2(4) . .
C6 C1 C5 131.5(4) . .
C2 C1 C5 107.3(4) . .
C6 C1 Mo1 125.0(3) . .
C2 C1 Mo1 73.4(2) . .
C5 C1 Mo1 65.9(2) . .
C28 N1 C33 121.2(4) . .
C28 N1 H1 119.4 . .
C33 N1 H1 119.4 . .
N1 C33 C31 121.8(4) . .
N1 C33 C33 118.1(3) . 2_656
C31 C33 C33 120.0(3) . 2_656
C23 C15 C14 117.3(4) . .
C23 C15 C16 120.5(4) . .
C14 C15 C16 122.2(4) . .
N3 C22 C18 123.1(4) . .
N3 C22 C23 118.5(4) . .
C18 C22 C23 118.4(4) . .
C19 C18 C22 117.5(4) . .
C19 C18 C17 122.1(4) . .
C22 C18 C17 120.3(4) . .
N3 C21 C20 121.7(4) . .
N3 C21 C25 121.3(4) . .
C20 C21 C25 116.9(4) . .
N2 C23 C15 123.4(4) . .
N2 C23 C22 117.5(4) . .
C15 C23 C22 119.2(4) . .
C8 C9 C2 116.3(4) . .
C8 C9 C11 122.8(5) . .
C2 C9 C11 120.8(5) . .
N2 C12 C13 121.6(4) . .
N2 C12 C24 121.0(4) . .
C13 C12 C24 117.4(4) . .
C7 C6 C1 116.0(4) . .
C7 C6 C10 122.3(4) . .
C1 C6 C10 121.7(4) . .
C13 C14 C15 119.3(5) . .
C13 C14 H14 120.5 . .
C15 C14 H14 120.2 . .
C19 C20 C21 121.0(4) . .
C19 C20 H20 119.2 . .
C21 C20 H20 119.7 . .
C20 C19 C18 119.1(4) . .
C20 C19 H19 120.5 . .
C18 C19 H19 120.3 . .
C9 C8 C7 122.7(5) . .
C9 C8 H8 118.8 . .
C7 C8 H8 118.5 . .
C6 C10 H10A 109.9 . .
C6 C10 H10B 108.9 . .
H10A C10 H10B 109.5 . .
C6 C10 H10C 109.6 . .
H10A C10 H10C 109.5 . .
H10B C10 H10C 109.5 . .
C4 C3 C2 107.3(4) . .
C4 C3 Mo1 70.4(3) . .
C2 C3 Mo1 78.9(2) . .
C4 C3 H3 126.0 . .
C2 C3 H3 126.8 . .
Mo1 C3 H3 116.0 . .
C9 C2 C1 120.8(4) . .
C9 C2 C3 131.1(4) . .
C1 C2 C3 108.1(4) . .
C9 C2 Mo1 125.5(3) . .
C1 C2 Mo1 72.8(2) . .
C3 C2 Mo1 66.2(2) . .
C5 C4 C3 108.6(4) . .
C5 C4 Mo1 72.7(2) . .
C3 C4 Mo1 73.1(3) . .
C5 C4 H4 125.1 . .
C3 C4 H4 126.3 . .
Mo1 C4 H4 120.5 . .
N1 C28 C29 119.7(5) . .
N1 C28 C34 118.6(5) . .
C29 C28 C34 121.8(5) . .
O1 C26 Mo1 172.4(5) . .
C4 C5 C1 108.4(4) . .
C4 C5 Mo1 71.2(3) . .
C1 C5 Mo1 79.2(2) . .
C4 C5 H5 126.4 . .
C1 C5 H5 125.2 . .
Mo1 C5 H5 115.8 . .
O2 C27 Mo1 173.2(5) . .
C17 C16 C15 120.4(4) . .
C17 C16 H16 120.0 . .
C15 C16 H16 119.6 . .
C30 C31 C33 116.8(5) . .
C30 C31 C32 124.5(5) . .
C33 C31 C32 118.7(5) . .
C32 C32 C31 121.2(3) 2_656 .
C32 C32 H32 119.2 2_656 .
C31 C32 H32 119.5 . .
C14 C13 C12 121.2(4) . .
C14 C13 H13 119.6 . .
C12 C13 H13 119.2 . .
C6 C7 C8 123.0(5) . .
C6 C7 H7 118.3 . .
C8 C7 H7 118.7 . .
C16 C17 C18 121.1(4) . .
C16 C17 H17 119.4 . .
C18 C17 H17 119.5 . .
C21 C25 H25A 108.7 . .
C21 C25 H25B 110.2 . .
H25A C25 H25B 109.5 . .
C21 C25 H25C 109.5 . .
H25A C25 H25C 109.5 . .
H25B C25 H25C 109.5 . .
Cl1 C35 Cl1 111.3(4) . 2_655
Cl1 C35 H35 109.4 . .
Cl1 C35 H35 109.3 2_655 .
F1 B1 F2 111.9(6) . .
F1 B1 F3 108.0(5) . .
F2 B1 F3 109.1(5) . .
F1 B1 F4 110.4(5) . .
F2 B1 F4 107.9(4) . .
F3 B1 F4 109.4(5) . .
C28 C34 H34A 109.6 . .
C28 C34 H34B 109.3 . .
H34A C34 H34B 109.5 . .
C28 C34 H34C 109.5 . .
H34A C34 H34C 109.5 . .
H34B C34 H34C 109.5 . .
C9 C11 H11A 109.6 . .
C9 C11 H11B 108.9 . .
H11A C11 H11B 109.5 . .
C9 C11 H11C 109.9 . .
H11A C11 H11C 109.5 . .
H11B C11 H11C 109.4 . .
C29 C30 C31 119.4(5) . .
C29 C30 H30 119.9 . .
C31 C30 H30 120.6 . .
C12 C24 H24A 110.0 . .
C12 C24 H24B 109.3 . .
H24A C24 H24B 109.5 . .
C12 C24 H24C 109.1 . .
H24A C24 H24C 109.5 . .
H24B C24 H24C 109.5 . .
C30 C29 C28 121.1(5) . .
C30 C29 H29 119.6 . .
C28 C29 H29 119.3 . .
F5 B2 F5 113.6(7) 2_755 .
F5 B2 F6 111.6(3) 2_755 .
F5 B2 F6 107.7(2) . .
F5 B2 F6 107.7(2) 2_755 2_755
F5 B2 F6 111.6(3) . 2_755
F6 B2 F6 104.4(6) . 2_755

loop_
_geom_bond_atom_site_label_1
_geom_bond_atom_site_label_2
_geom_bond_distance
_geom_bond_site_symmetry_2
Mo1 C27 1.945(5) .
Mo1 C26 1.958(5) .
Mo1 N2 2.244(4) .
Mo1 N3 2.250(3) .
Mo1 C4 2.260(4) .
Mo1 C5 2.279(4) .
Mo1 C3 2.296(4) .
Mo1 C1 2.453(4) .
Mo1 C2 2.462(4) .
Cl1 C35 1.759(4) .
N3 C21 1.343(6) .
N3 C22 1.368(5) .
F1 B1 1.341(7) .
N2 C12 1.354(6) .
N2 C23 1.380(5) .
C1 C6 1.423(6) .
C1 C2 1.428(6) .
C1 C5 1.431(6) .
N1 C28 1.315(6) .
N1 C33 1.356(6) .
N1 H1 0.8600 .
C33 C31 1.411(7) .
C33 C33 1.420(10) 2_656
C15 C23 1.409(6) .
C15 C14 1.410(7) .
C15 C16 1.419(7) .
C22 C18 1.412(6) .
C22 C23 1.431(6) .
C18 C19 1.400(7) .
C18 C17 1.421(7) .
C21 C20 1.404(7) .
C21 C25 1.507(6) .
C9 C8 1.369(7) .
C9 C2 1.423(6) .
C9 C11 1.498(7) .
F2 B1 1.364(7) .
F3 B1 1.372(7) .
C12 C13 1.405(7) .
C12 C24 1.495(7) .
C6 C7 1.369(7) .
C6 C10 1.503(7) .
C14 C13 1.354(7) .
C14 H14 0.9299 .
O2 C27 1.160(6) .
C20 C19 1.350(7) .
C20 H20 0.9301 .
C19 H19 0.9298 .
F4 B1 1.376(7) .
C8 C7 1.409(8) .
C8 H8 0.9302 .
C10 H10A 0.9601 .
C10 H10B 0.9599 .
C10 H10C 0.9600 .
C3 C4 1.425(7) .
C3 C2 1.434(6) .
C3 H3 0.9299 .
C4 C5 1.408(7) .
C4 H4 0.9302 .
C28 C29 1.403(7) .
C28 C34 1.487(7) .
C26 O1 1.152(6) .
C5 H5 0.9299 .
C16 C17 1.337(7) .
C16 H16 0.9301 .
C31 C30 1.405(7) .
C31 C32 1.417(7) .
C32 C32 1.362(10) 2_656
C32 H32 0.9299 .
C13 H13 0.9300 .
C7 H7 0.9301 .
C17 H17 0.9301 .
C25 H25A 0.9601 .
C25 H25B 0.9601 .
C25 H25C 0.9600 .
C35 Cl1 1.759(4) 2_655
C35 H35 0.9699 .
C34 H34A 0.9600 .
C34 H34B 0.9600 .
C34 H34C 0.9600 .
C11 H11A 0.9597 .
C11 H11B 0.9603 .
C11 H11C 0.9600 .
C30 C29 1.367(8) .
C30 H30 0.9300 .
C24 H24A 0.9600 .
C24 H24B 0.9599 .
C24 H24C 0.9600 .
C29 H29 0.9301 .
F5 B2 1.343(6) .
F6 B2 1.385(6) .
B2 F5 1.343(6) 2_755
B2 F6 1.385(6) 2_755

loop_
_geom_hbond_atom_site_label_D
_geom_hbond_atom_site_label_H
_geom_hbond_atom_site_label_A
_geom_hbond_distance_DH
_geom_hbond_distance_HA
_geom_hbond_distance_DA
_geom_hbond_angle_DHA
_geom_hbond_site_symmetry_A
C25 H25C O2 0.96 2.57 3.137(7) 117.9 .
C35 H35 F1 0.97 2.27 3.227(6) 169.0 2_655
C24 H24A O1 0.96 2.54 3.184(7) 124.6 .
